data_4509604
loop_
_publ_author_name
'Liu, Dongsheng'
'Huang, Gansheng'
'Huang, Changcang'
'Huang, Xihe'
'Chen, Jianzhong'
'You, XiaoZeng'

_publ_section_title
;
 Cadmium Coordination Polymers Constructed from in Situ Generated
 Amino-Tetrazole Ligand: Effect of the Conditions on the Structures and
 Topologies
;
_journal_issue 12
_journal_name_full 'Crystal Growth &amp; Design'
_journal_page_first 5117
_journal_paper_doi 10.1021/cg900505v
_journal_volume 9
_journal_year 2009
_chemical_formula_moiety 'C9 H22 Cd5 Cl N45 O2'
_chemical_formula_sum 'C9 H22 Cd5 Cl N45 O2'
_chemical_formula_weight 1390.08
_chemical_name_systematic
;
 ?
;
_space_group_IT_number 194
_symmetry_cell_setting hexagonal
_symmetry_space_group_name_Hall '-P 6c 2c'
_symmetry_space_group_name_H-M 'P 63/m m c'
_atom_sites_solution_hydrogens geom
_atom_sites_solution_primary direct
_atom_sites_solution_secondary difmap
_audit_creation_method SHELXL-97
_cell_angle_alpha 90.00
_cell_angle_beta 90.00
_cell_angle_gamma 120.00
_cell_formula_units_Z 2
_cell_length_a 13.014(4)
_cell_length_b 13.014(4)
_cell_length_c 13.457(6)
_cell_measurement_reflns_used 25
_cell_measurement_temperature 298(2)
_cell_measurement_theta_max 18
_cell_measurement_theta_min 12
_cell_volume 1973.8(12)
_computing_cell_refinement CrystalClear
_computing_data_collection 'CrystalClear (Rigaku, 2002)'
_computing_data_reduction CrystalClear
_computing_molecular_graphics SHELXTL
_computing_publication_material SHELXTL
_computing_structure_refinement SHELXTL
_computing_structure_solution 'SHELXTL (Siemens, 1994)'
_diffrn_ambient_temperature 298(2)
_diffrn_measured_fraction_theta_full 0.998
_diffrn_measured_fraction_theta_max 0.998
_diffrn_measurement_device_type 'Rigaku Mercury CCD area-detector'
_diffrn_measurement_method \w
_diffrn_radiation_monochromator graphite
_diffrn_radiation_source 'fine-focus sealed tube'
_diffrn_radiation_type MoK\a
_diffrn_radiation_wavelength 0.71073
_diffrn_reflns_av_R_equivalents 0.0583
_diffrn_reflns_av_sigmaI/netI 0.0197
_diffrn_reflns_limit_h_max 16
_diffrn_reflns_limit_h_min -16
_diffrn_reflns_limit_k_max 16
_diffrn_reflns_limit_k_min -16
_diffrn_reflns_limit_l_max 16
_diffrn_reflns_limit_l_min -16
_diffrn_reflns_number 16736
_diffrn_reflns_theta_full 26.34
_diffrn_reflns_theta_max 26.34
_diffrn_reflns_theta_min 3.03
_diffrn_standards_decay_% None
_diffrn_standards_interval_time None
_diffrn_standards_number None
_exptl_absorpt_coefficient_mu 2.793
_exptl_absorpt_correction_T_max 0.556
_exptl_absorpt_correction_T_min 0.483
_exptl_absorpt_correction_type multi-scan
_exptl_absorpt_process_details 'RAPID AUTO (Rigaku Corporation, 1998)'
_exptl_crystal_colour Colourless
_exptl_crystal_density_diffrn 2.289
_exptl_crystal_density_method 'not measured'
_exptl_crystal_description Parallelepiped
_exptl_crystal_F_000 1296
_exptl_crystal_size_max 0.26
_exptl_crystal_size_mid 0.22
_exptl_crystal_size_min 0.20
_refine_diff_density_max 2.852
_refine_diff_density_min -4.192
_refine_diff_density_rms 0.297
_refine_ls_extinction_coef 0.0005(2)
_refine_ls_extinction_expression Fc^*^=kFc[1+0.001xFc^2^\l^3^/sin(2\q)]^-1/4^
_refine_ls_extinction_method SHELXL
_refine_ls_goodness_of_fit_ref 1.190
_refine_ls_hydrogen_treatment constr
_refine_ls_matrix_type full
_refine_ls_number_parameters 64
_refine_ls_number_reflns 800
_refine_ls_number_restraints 0
_refine_ls_restrained_S_all 1.190
_refine_ls_R_factor_all 0.0944
_refine_ls_R_factor_gt 0.0914
_refine_ls_shift/su_max 0.002
_refine_ls_shift/su_mean 0.000
_refine_ls_structure_factor_coef Fsqd
_refine_ls_weighting_details 'calc w=1/[\s^2^(Fo^2^)+(0.0000P)^2^+126.8079P] where P=(Fo^2^+2Fc^2^)/3'
_refine_ls_weighting_scheme calc
_refine_ls_wR_factor_gt 0.2072
_refine_ls_wR_factor_ref 0.2082
_reflns_number_gt 748
_reflns_number_total 800
_reflns_threshold_expression >2sigma(I)
_cod_data_source_file cg900505vsup1.cif
_cod_data_source_block compoud1
_cod_depositor_comments
;
The following automatic conversions were performed:

'_symmetry_cell_setting' value 'Hexagonal' changed to 'hexagonal'
according to /home/saulius/struct/CIF-dictionaries/cif_core.dic
dictionary named 'cif_core.dic' version 2.4.2 from 2011-04-26.

Automatic conversion script
Id: cif_fix_values 1891 2012-01-12 08:04:46Z andrius 
;
_cod_original_cell_volume 1973.8(13)
_cod_original_sg_symbol_Hall '-P 6c 2c '
_cod_original_sg_symbol_H-M P63/mmc
_cod_database_code 4509604

loop_
_symmetry_equiv_pos_as_xyz
'x, y, z'
'x-y, x, z+1/2'
'-y, x-y, z'
'-x, -y, z+1/2'
'-x+y, -x, z'
'y, -x+y, z+1/2'
'x-y, -y, -z'
'-x, -x+y, -z'
'y, x, -z'
'-y, -x, -z+1/2'
'-x+y, y, -z+1/2'
'x, x-y, -z+1/2'
'-x, -y, -z'
'-x+y, -x, -z-1/2'
'y, -x+y, -z'
'x, y, -z-1/2'
'x-y, x, -z'
'-y, x-y, -z-1/2'
'-x+y, y, z'
'x, x-y, z'
'-y, -x, z'
'y, x, z-1/2'
'x-y, -y, z-1/2'
'-x, -x+y, z-1/2'

loop_
_atom_site_label
_atom_site_type_symbol
_atom_site_fract_x
_atom_site_fract_y
_atom_site_fract_z
_atom_site_U_iso_or_equiv
_atom_site_adp_type
_atom_site_occupancy
_atom_site_symmetry_multiplicity
_atom_site_calc_flag
_atom_site_refinement_flags
Cd1 Cd 0.3333 0.6667 0.6007(2) 0.0349(8) Uani 1 6 d S
Cd2 Cd 0.5000 1.0000 0.5000 0.0444(8) Uani 1 4 d S
N1 N 0.5696(13) 1.139(3) 0.7500 0.077(12) Uani 1 4 d S
H1A H 0.5887 1.1774 0.6947 0.092 Uiso 0.50 2 calc SPR
H1B H 0.5887 1.1774 0.8053 0.092 Uiso 0.50 2 calc SPR
N2 N 0.4748(7) 0.9495(14) 0.6685(12) 0.040(3) Uani 1 2 d S
N3 N 0.4181(7) 0.8361(14) 0.7021(12) 0.040(3) Uani 1 2 d S
N4 N 0.2481(8) 0.7519(8) 0.4977(14) 0.039(4) Uani 1 2 d S
N5 N 0.1381(12) 0.6978(13) 0.4671(9) 0.052(4) Uani 1 1 d .
N6 N 0.032(4) 0.771(4) 0.368(3) 0.114(17) Uani 0.50 1 d P
H6A H -0.0373 0.7082 0.3703 0.137 Uiso 0.50 1 calc PR
H6B H 0.0418 0.8324 0.3362 0.137 Uiso 0.50 1 calc PR
C1 C 0.5093(14) 1.019(3) 0.7500 0.053(10) Uani 1 4 d S
C2 C 0.1223(19) 0.7723(19) 0.4140(12) 0.071(6) Uani 1 1 d .
Cl1A Cl 0.0000 1.0000 0.411(9) 0.06(3) Uiso 0.11 6 d SP
Cl1B Cl 0.0000 0.9298 0.4737 0.08(4) Uiso 0.04 1 d P
Cl1C Cl 0.0000 1.0000 0.290(7) 0.05(2) Uiso 0.12 6 d SP
OW1 O 0.6667 1.3333 0.6934 0.09(3) Uiso 0.50 6 d SP

loop_
_atom_site_aniso_label
_atom_site_aniso_U_11
_atom_site_aniso_U_22
_atom_site_aniso_U_33
_atom_site_aniso_U_23
_atom_site_aniso_U_13
_atom_site_aniso_U_12
Cd1 0.0334(9) 0.0334(9) 0.0379(14) 0.000 0.000 0.0167(5)
Cd2 0.0635(14) 0.0192(11) 0.0358(11) 0.0082(9) 0.0041(5) 0.0096(5)
N1 0.13(3) 0.026(15) 0.043(16) 0.000 0.000 0.013(8)
N2 0.056(7) 0.017(6) 0.035(6) 0.001(5) 0.000(3) 0.009(3)
N3 0.056(7) 0.017(6) 0.035(6) 0.001(5) 0.000(3) 0.009(3)
N4 0.034(6) 0.034(6) 0.047(9) 0.004(4) -0.004(4) 0.015(8)
N5 0.043(8) 0.055(9) 0.049(7) -0.001(7) -0.011(7) 0.019(7)
N6 0.11(4) 0.16(4) 0.10(3) 0.04(3) -0.03(3) 0.09(3)
C1 0.09(2) 0.027(17) 0.027(13) 0.000 0.000 0.013(8)
C2 0.097(15) 0.088(14) 0.049(9) 0.006(10) -0.021(10) 0.063(13)

loop_
_atom_type_symbol
_atom_type_description
_atom_type_scat_dispersion_real
_atom_type_scat_dispersion_imag
_atom_type_scat_source
C C 0.0033 0.0016 'International Tables Vol C Tables 4.2.6.8 and 6.1.1.4'
N N 0.0061 0.0033 'International Tables Vol C Tables 4.2.6.8 and 6.1.1.4'
Cl Cl 0.1484 0.1585 'International Tables Vol C Tables 4.2.6.8 and 6.1.1.4'
Cd Cd -0.8075 1.2024 'International Tables Vol C Tables 4.2.6.8 and 6.1.1.4'
O O 0.0106 0.0060 'International Tables Vol C Tables 4.2.6.8 and 6.1.1.4'
H H 0.0000 0.0000 'International Tables Vol C Tables 4.2.6.8 and 6.1.1.4'

loop_
_geom_angle_atom_site_label_1
_geom_angle_atom_site_label_2
_geom_angle_atom_site_label_3
_geom_angle
_geom_angle_site_symmetry_1
_geom_angle_site_symmetry_3
N3 Cd1 N3 89.6(6) . 3_665
N3 Cd1 N3 89.6(6) . 5_565
N3 Cd1 N3 89.6(6) 3_665 5_565
N3 Cd1 N4 90.6(4) . .
N3 Cd1 N4 90.6(4) 3_665 .
N3 Cd1 N4 179.7(6) 5_565 .
N3 Cd1 N4 179.7(7) . 3_665
N3 Cd1 N4 90.6(4) 3_665 3_665
N3 Cd1 N4 90.6(4) 5_565 3_665
N4 Cd1 N4 89.2(7) . 3_665
N3 Cd1 N4 90.6(4) . 5_565
N3 Cd1 N4 179.7(6) 3_665 5_565
N3 Cd1 N4 90.6(4) 5_565 5_565
N4 Cd1 N4 89.2(7) . 5_565
N4 Cd1 N4 89.2(7) 3_665 5_565
N5 Cd2 N5 180.0(11) 9_566 21_665
N5 Cd2 N5 92.0(7) 9_566 17_666
N5 Cd2 N5 88.0(7) 21_665 17_666
N5 Cd2 N5 88.0(7) 9_566 5_565
N5 Cd2 N5 92.0(7) 21_665 5_565
N5 Cd2 N5 180.000(4) 17_666 5_565
N5 Cd2 N2 88.8(4) 9_566 .
N5 Cd2 N2 91.2(4) 21_665 .
N5 Cd2 N2 88.8(4) 17_666 .
N5 Cd2 N2 91.2(4) 5_565 .
N5 Cd2 N2 91.2(4) 9_566 13_676
N5 Cd2 N2 88.8(4) 21_665 13_676
N5 Cd2 N2 91.2(4) 17_666 13_676
N5 Cd2 N2 88.8(4) 5_565 13_676
N2 Cd2 N2 180.000(2) . 13_676
C1 N1 H1A 120.0 . .
C1 N1 H1B 120.0 . .
H1A N1 H1B 120.0 . .
C1 N2 N3 105.9(17) . .
C1 N2 Cd2 130.5(15) . .
N3 N2 Cd2 123.5(12) . .
N3 N3 N2 109.5(10) 16_557 .
N3 N3 Cd1 125.5(4) 16_557 .
N2 N3 Cd1 125.0(12) . .
N5 N4 N5 109.7(19) . 21_665
N5 N4 Cd1 125.1(10) . .
N5 N4 Cd1 125.1(10) 21_665 .
C2 N5 N4 108.1(16) . .
C2 N5 Cd2 127.3(13) . 3_665
N4 N5 Cd2 124.6(11) . 3_665
C2 N6 H6A 120.0 . .
C2 N6 H6B 120.0 . .
H6A N6 H6B 120.0 . .
N2 C1 N2 109(3) . 16_557
N2 C1 N1 125.4(13) . .
N2 C1 N1 125.4(13) 16_557 .
N5 C2 N6 136(3) . .
N5 C2 C2 107.1(11) . 21_665
N6 C2 C2 117(2) . 21_665
Cl1B Cl1A Cl1B 43(3) 3_675 21_665
Cl1B Cl1A Cl1B 43(3) 3_675 20_575
Cl1B Cl1A Cl1B 79(6) 21_665 20_575
Cl1B Cl1A Cl1B 95(8) 3_675 19_455
Cl1B Cl1A Cl1B 79(6) 21_665 19_455
Cl1B Cl1A Cl1B 79(6) 20_575 19_455
Cl1B Cl1A Cl1B 79(6) 3_675 5_465
Cl1B Cl1A Cl1B 95(8) 21_665 5_465
Cl1B Cl1A Cl1B 43(3) 20_575 5_465
Cl1B Cl1A Cl1B 43(3) 19_455 5_465
Cl1B Cl1A Cl1B 79(6) 3_675 .
Cl1B Cl1A Cl1B 43(3) 21_665 .
Cl1B Cl1A Cl1B 95(8) 20_575 .
Cl1B Cl1A Cl1B 43(3) 19_455 .
Cl1B Cl1A Cl1B 79(6) 5_465 .
Cl1B Cl1A Cl1C 133(4) 3_675 .
Cl1B Cl1A Cl1C 133(4) 21_665 .
Cl1B Cl1A Cl1C 133(4) 20_575 .
Cl1B Cl1A Cl1C 133(4) 19_455 .
Cl1B Cl1A Cl1C 133(4) 5_465 .
Cl1B Cl1A Cl1C 133(4) . .
Cl1B Cl1A Cl1B 17(2) 3_675 7_676
Cl1B Cl1A Cl1B 40(3) 21_665 7_676
Cl1B Cl1A Cl1B 40(3) 20_575 7_676
Cl1B Cl1A Cl1B 78(6) 19_455 7_676
Cl1B Cl1A Cl1B 67(5) 5_465 7_676
Cl1B Cl1A Cl1B 67(5) . 7_676
Cl1C Cl1A Cl1B 149.4(19) . 7_676
Cl1B Cl1A Cl1B 40(3) 3_675 13_576
Cl1B Cl1A Cl1B 67(5) 21_665 13_576
Cl1B Cl1A Cl1B 17(2) 20_575 13_576
Cl1B Cl1A Cl1B 67(5) 19_455 13_576
Cl1B Cl1A Cl1B 40(3) 5_465 13_576
Cl1B Cl1A Cl1B 78(6) . 13_576
Cl1C Cl1A Cl1B 149.4(19) . 13_576
Cl1B Cl1A Cl1B 29.5(17) 7_676 13_576
Cl1B Cl1A Cl1B 40(3) 3_675 17_666
Cl1B Cl1A Cl1B 17(2) 21_665 17_666
Cl1B Cl1A Cl1B 67(5) 20_575 17_666
Cl1B Cl1A Cl1B 67(5) 19_455 17_666
Cl1B Cl1A Cl1B 78(6) 5_465 17_666
Cl1B Cl1A Cl1B 40(3) . 17_666
Cl1C Cl1A Cl1B 149.4(19) . 17_666
Cl1B Cl1A Cl1B 29.5(17) 7_676 17_666
Cl1B Cl1A Cl1B 52(3) 13_576 17_666
Cl1B Cl1A Cl1B 67(5) 3_675 9_466
Cl1B Cl1A Cl1B 78(6) 21_665 9_466
Cl1B Cl1A Cl1B 40(3) 20_575 9_466
Cl1B Cl1A Cl1B 40(3) 19_455 9_466
Cl1B Cl1A Cl1B 17(2) 5_465 9_466
Cl1B Cl1A Cl1B 67(5) . 9_466
Cl1C Cl1A Cl1B 149.4(19) . 9_466
Cl1B Cl1A Cl1B 52(3) 7_676 9_466
Cl1B Cl1A Cl1B 29.5(17) 13_576 9_466
Cl1B Cl1A Cl1B 61(4) 17_666 9_466
Cl1B Cl1A Cl1B 67(5) 3_675 8_556
Cl1B Cl1A Cl1B 40(3) 21_665 8_556
Cl1B Cl1A Cl1B 78(6) 20_575 8_556
Cl1B Cl1A Cl1B 40(3) 19_455 8_556
Cl1B Cl1A Cl1B 67(5) 5_465 8_556
Cl1B Cl1A Cl1B 17(2) . 8_556
Cl1C Cl1A Cl1B 149.4(19) . 8_556
Cl1B Cl1A Cl1B 52(3) 7_676 8_556
Cl1B Cl1A Cl1B 61(4) 13_576 8_556
Cl1B Cl1A Cl1B 29.5(17) 17_666 8_556
Cl1B Cl1A Cl1B 52(3) 9_466 8_556
Cl1B Cl1B Cl1B 90.0 8_556 21_665
Cl1B Cl1B Cl1B 90.000(1) 8_556 19_455
Cl1B Cl1B Cl1B 120.0 21_665 19_455
Cl1B Cl1B Cl1B 52.279(15) 8_556 17_666
Cl1B Cl1B Cl1B 37.721(15) 21_665 17_666
Cl1B Cl1B Cl1B 113.297(5) 19_455 17_666
Cl1B Cl1B Cl1B 52.279(15) 8_556 15_456
Cl1B Cl1B Cl1B 113.297(5) 21_665 15_456
Cl1B Cl1B Cl1B 37.721(15) 19_455 15_456
Cl1B Cl1B Cl1B 86.48(2) 17_666 15_456
Cl1B Cl1B Cl1A 133(4) 8_556 .
Cl1B Cl1B Cl1A 68.4(15) 21_665 .
Cl1B Cl1B Cl1A 68.4(15) 19_455 .
Cl1B Cl1B Cl1A 97(3) 17_666 .
Cl1B Cl1B Cl1A 97(3) 15_456 .
Cl1B Cl1B Cl1B 90.0 8_556 3_675
Cl1B Cl1B Cl1B 30.0 21_665 3_675
Cl1B Cl1B Cl1B 90.0 19_455 3_675
Cl1B Cl1B Cl1B 46.762(11) 17_666 3_675
Cl1B Cl1B Cl1B 90.0 15_456 3_675
Cl1A Cl1B Cl1B 50(3) . 3_675
Cl1B Cl1B Cl1B 90.000(1) 8_556 5_465
Cl1B Cl1B Cl1B 90.0 21_665 5_465
Cl1B Cl1B Cl1B 30.0 19_455 5_465
Cl1B Cl1B Cl1B 90.0 17_666 5_465
Cl1B Cl1B Cl1B 46.762(11) 15_456 5_465
Cl1A Cl1B Cl1B 50(3) . 5_465
Cl1B Cl1B Cl1B 60.0 3_675 5_465
Cl1B Cl1B Cl1B 65.936(11) 8_556 7_676
Cl1B Cl1B Cl1B 37.743(7) 21_665 7_676
Cl1B Cl1B Cl1B 90.0 19_455 7_676
Cl1B Cl1B Cl1B 28.959(2) 17_666 7_676
Cl1B Cl1B Cl1B 75.554(12) 15_456 7_676
Cl1A Cl1B Cl1B 72(4) . 7_676
Cl1B Cl1B Cl1B 24.064(11) 3_675 7_676
Cl1B Cl1B Cl1B 62.836(3) 5_465 7_676
Cl1B Cl1B Cl1B 65.936(12) 8_556 9_466
Cl1B Cl1B Cl1B 90.0 21_665 9_466
Cl1B Cl1B Cl1B 37.743(6) 19_455 9_466
Cl1B Cl1B Cl1B 75.554(11) 17_666 9_466
Cl1B Cl1B Cl1B 28.960(2) 15_456 9_466
Cl1A Cl1B Cl1B 72(4) . 9_466
Cl1B Cl1B Cl1B 62.836(3) 3_675 9_466
Cl1B Cl1B Cl1B 24.064(11) 5_465 9_466
Cl1B Cl1B Cl1B 54.329(5) 7_676 9_466
Cl1B Cl1B Cl1A 30.6(19) 8_556 13_576
Cl1B Cl1B Cl1A 75.3(9) 21_665 13_576
Cl1B Cl1B Cl1A 75.3(8) 19_455 13_576
Cl1B Cl1B Cl1A 43.29(8) 17_666 13_576
Cl1B Cl1B Cl1A 43.29(9) 15_456 13_576
Cl1A Cl1B Cl1A 102(6) . 13_576
Cl1B Cl1B Cl1A 63.8(16) 3_675 13_576
Cl1B Cl1B Cl1A 63.8(16) 5_465 13_576
Cl1B Cl1B Cl1A 41.1(14) 7_676 13_576
Cl1B Cl1B Cl1A 41.1(14) 9_466 13_576
Cl1B Cl1B Cl1B 90.0 8_556 20_575
Cl1B Cl1B Cl1B 60.0 21_665 20_575
Cl1B Cl1B Cl1B 60.0 19_455 20_575
Cl1B Cl1B Cl1B 66.703(5) 17_666 20_575
Cl1B Cl1B Cl1B 66.703(5) 15_456 20_575
Cl1A Cl1B Cl1B 43(4) . 20_575
Cl1B Cl1B Cl1B 30.0 3_675 20_575
Cl1B Cl1B Cl1B 30.0 5_465 20_575
Cl1B Cl1B Cl1B 37.743(7) 7_676 20_575
Cl1B Cl1B Cl1B 37.743(7) 9_466 20_575
Cl1A Cl1B Cl1B 59.4(19) 13_576 20_575
Cl1C Cl1C Cl1A 180.00(7) 14_466 .

loop_
_geom_bond_atom_site_label_1
_geom_bond_atom_site_label_2
_geom_bond_distance
_geom_bond_site_symmetry_2
Cd1 N3 2.347(16) .
Cd1 N3 2.347(16) 3_665
Cd1 N3 2.347(16) 5_565
Cd1 N4 2.370(19) .
Cd1 N4 2.370(19) 3_665
Cd1 N4 2.370(19) 5_565
Cd2 N5 2.330(14) 9_566
Cd2 N5 2.330(14) 21_665
Cd2 N5 2.330(14) 17_666
Cd2 N5 2.330(14) 5_565
Cd2 N2 2.338(16) .
Cd2 N2 2.338(16) 13_676
N1 C1 1.36(4) .
N1 H1A 0.8600 .
N1 H1B 0.8600 .
N2 C1 1.34(2) .
N2 N3 1.36(2) .
N3 N3 1.29(3) 16_557
N4 N5 1.306(16) .
N4 N5 1.306(16) 21_665
N5 C2 1.30(2) .
N5 Cd2 2.330(14) 3_665
N6 C2 1.32(4) .
N6 H6A 0.8600 .
N6 H6B 0.8600 .
C1 N2 1.34(2) 16_557
C2 C2 1.37(4) 21_665
Cl1A Cl1B 1.24(8) 3_675
Cl1A Cl1B 1.24(8) 21_665
Cl1A Cl1B 1.24(8) 20_575
Cl1A Cl1B 1.24(8) 19_455
Cl1A Cl1B 1.24(8) 5_465
Cl1A Cl1B 1.24(8) .
Cl1A Cl1C 1.63(15) .
Cl1A Cl1B 1.80(10) 7_676
Cl1A Cl1B 1.80(10) 13_576
Cl1A Cl1B 1.80(10) 17_666
Cl1A Cl1B 1.80(10) 9_466
Cl1A Cl1B 1.80(10) 8_556
Cl1B Cl1B 0.7069(3) 8_556
Cl1B Cl1B 0.9140(3) 21_665
Cl1B Cl1B 0.9140(3) 19_455
Cl1B Cl1B 1.1555(3) 17_666
Cl1B Cl1B 1.1555(3) 15_456
Cl1B Cl1B 1.5831(5) 3_675
Cl1B Cl1B 1.5831(5) 5_465
Cl1B Cl1B 1.7338(5) 7_676
Cl1B Cl1B 1.7338(5) 9_466
Cl1B Cl1A 1.80(10) 13_576
Cl1B Cl1B 1.8280(6) 20_575
Cl1C Cl1C 1.08(19) 14_466
OW1 OW1 1.5233(6) 14_577
